data_7128560
loop_
_publ_author_name
'Mokrai, R\'eka'
'Mocanu, Anabella'
'Duffy, Matthew P.'
'Vives, Thomas'
'Caytan, Elsa'
'Dorcet, Vincent'
'Roisnel, Thierry'
'Nyul\'aszi, L\'aszl\'o'
'Benk\>o, Zolt\'an'
'Bouit, Pierre-Antoine'
'Hissler, Muriel'

_publ_section_title
;
 Stereospecific synthesis of chiral P-containing polyaromatics based on
 7-membered P-rings.
;
_journal_issue 59
_journal_name_full 'Chemical communications (Cambridge, England)'
_journal_page_first 7256
_journal_page_last 7259
_journal_paper_doi 10.1039/d1cc02293h
_journal_volume 57
_journal_year 2021
_chemical_absolute_configuration ad
_chemical_compound_source 'synthesis as described'
_chemical_formula_moiety 'C32 H21 O P'
_chemical_formula_sum 'C32 H21 O P'
_chemical_formula_weight 452.46
_space_group_crystal_system orthorhombic
_space_group_IT_number 19
_space_group_name_Hall 'P 2ac 2ab'
_space_group_name_H-M_alt 'P 21 21 21'
_atom_sites_solution_hydrogens geom
_audit_update_record
;
2019-06-06 deposited with the CCDC.	2021-06-21 downloaded from the CCDC.
;
_cell_angle_alpha 90
_cell_angle_beta 90
_cell_angle_gamma 90
_cell_formula_units_Z 4
_cell_length_a 8.4045(5)
_cell_length_b 15.4654(8)
_cell_length_c 17.2962(11)
_cell_measurement_reflns_used 6006
_cell_measurement_temperature 150(2)
_cell_measurement_theta_max 27.4554
_cell_measurement_theta_min 2.7583
_cell_measurement_wavelength 0.71073
_cell_volume 2248.1(2)
_computing_cell_refinement 'APEX3 (Bruker, 2015); SAINT (Bruker, 2014)'
_computing_data_collection 'SAINT (Bruker, 2014)'
_computing_data_reduction 'SAINT (Bruker, 2014)'
_computing_molecular_graphics 'SXGRAPH (Farrugia, 1999), Mercury (CSD, 2016)'
_computing_publication_material 'CRYSCALC (T. Roisnel, local program, 2018)'
_computing_structure_refinement 'SHELXL-2018_3 (Sheldrick, 2018)'
_computing_structure_solution 'SHELXT (Sheldrick, 2015)'
_diffrn_ambient_temperature 150(2)
_diffrn_detector '(CMOS) PHOTON 100'
_diffrn_measured_fraction_theta_full 0.991
_diffrn_measured_fraction_theta_max 0.990
_diffrn_measurement_device_type 'D8 VENTURE Bruker AXS'
_diffrn_measurement_method 'rotation images'
_diffrn_radiation_monochromator 'multilayer monochromator'
_diffrn_radiation_probe x-ray
_diffrn_radiation_source 'Incoatec microfocus sealed tube'
_diffrn_radiation_type MoK\a
_diffrn_radiation_wavelength 0.71073
_diffrn_reflns_av_R_equivalents 0.0357
_diffrn_reflns_av_unetI/netI 0.0515
_diffrn_reflns_limit_h_max 10
_diffrn_reflns_limit_h_min -10
_diffrn_reflns_limit_k_max 20
_diffrn_reflns_limit_k_min -19
_diffrn_reflns_limit_l_max 22
_diffrn_reflns_limit_l_min -20
_diffrn_reflns_number 11309
_diffrn_reflns_theta_full 25.242
_diffrn_reflns_theta_max 27.472
_diffrn_reflns_theta_min 3.380
_exptl_absorpt_coefficient_mu 0.147
_exptl_absorpt_correction_T_max 0.970
_exptl_absorpt_correction_T_min 0.850
_exptl_absorpt_correction_type multi-scan
_exptl_absorpt_process_details
;
  [Sheldrick, G.M. (2014). SADABS Bruker AXS Inc., Madison, Wisconsin, USA]
;
_exptl_crystal_colour yellow
_exptl_crystal_density_diffrn 1.337
_exptl_crystal_description prism
_exptl_crystal_F_000 944
_exptl_crystal_size_max 0.370
_exptl_crystal_size_mid 0.270
_exptl_crystal_size_min 0.210
_refine_diff_density_max 0.347
_refine_diff_density_min -0.249
_refine_diff_density_rms 0.048
_refine_ls_abs_structure_details
;
Flack x determined using 1709 quotients [(I+)-(I-)]/[(I+)+(I-)]
(Parsons, Flack and Wagner, Acta Cryst. B69 (2013) 249-259).
;
_refine_ls_abs_structure_Flack -0.04(7)
_refine_ls_extinction_method none
_refine_ls_goodness_of_fit_ref 1.035
_refine_ls_hydrogen_treatment constr
_refine_ls_matrix_type full
_refine_ls_number_parameters 307
_refine_ls_number_reflns 5042
_refine_ls_number_restraints 0
_refine_ls_restrained_S_all 1.035
_refine_ls_R_factor_all 0.0513
_refine_ls_R_factor_gt 0.0410
_refine_ls_shift/su_max 0.003
_refine_ls_shift/su_mean 0.000
_refine_ls_structure_factor_coef Fsqd
_refine_ls_weighting_details 'w=1/[\s^2^(Fo^2^)+(0.0486P)^2^+0.9534P] where P=(Fo^2^+2Fc^2^)/3'
_refine_ls_weighting_scheme calc
_refine_ls_wR_factor_gt 0.1021
_refine_ls_wR_factor_ref 0.1083
_reflns_Friedel_coverage 0.749
_reflns_Friedel_fraction_full 0.972
_reflns_Friedel_fraction_max 0.972
_reflns_number_gt 4434
_reflns_number_total 5042
_reflns_threshold_expression >2sigma(I)
_cod_data_source_file d1cc02293h2.cif
_cod_data_source_block RM102
_cod_depositor_comments 'Adding full bibliography for 7128555--7128561.cif.'
_cod_database_code 7128560

loop_
_space_group_symop_operation_xyz
'x, y, z'
'-x+1/2, -y, z+1/2'
'-x, y+1/2, -z+1/2'
'x+1/2, -y+1/2, -z'

loop_
_atom_site_label
_atom_site_type_symbol
_atom_site_fract_x
_atom_site_fract_y
_atom_site_fract_z
_atom_site_U_iso_or_equiv
_atom_site_adp_type
_atom_site_occupancy
_atom_site_site_symmetry_order
_atom_site_calc_flag
_atom_site_refinement_flags_posn
_atom_site_refinement_flags_adp
_atom_site_refinement_flags_occupancy
_atom_site_disorder_assembly
_atom_site_disorder_group
C1 C 0.7865(4) 0.17358(19) 0.75769(17) 0.0217(6) Uani 1 1 d . . . . .
C2 C 0.8871(4) 0.1695(2) 0.69315(19) 0.0261(6) Uani 1 1 d . . . . .
H2 H 0.945766 0.219166 0.677916 0.031 Uiso 1 1 calc R U . . .
C3 C 0.9011(4) 0.0939(2) 0.6517(2) 0.0320(8) Uani 1 1 d . . . . .
H3 H 0.970633 0.091054 0.608495 0.038 Uiso 1 1 calc R U . . .
C4 C 0.8137(4) 0.0218(2) 0.6733(2) 0.0362(9) Uani 1 1 d . . . . .
H4 H 0.820565 -0.029645 0.643472 0.043 Uiso 1 1 calc R U . . .
C5 C 0.7168(5) 0.0241(2) 0.7377(2) 0.0382(8) Uani 1 1 d . . . . .
H5 H 0.659546 -0.026058 0.752996 0.046 Uiso 1 1 calc R U . . .
C6 C 0.7034(4) 0.1004(2) 0.7801(2) 0.0312(8) Uani 1 1 d . . . . .
H6 H 0.637037 0.102162 0.824543 0.037 Uiso 1 1 calc R U . . .
C11 C 0.7549(3) 0.35638(18) 0.73217(16) 0.0193(6) Uani 1 1 d . . . . .
C12 C 0.8608(4) 0.4273(2) 0.73754(18) 0.0239(6) Uani 1 1 d . . . . .
H12 H 0.941446 0.427247 0.776000 0.029 Uiso 1 1 calc R U . . .
C13 C 0.8483(4) 0.49506(19) 0.68855(19) 0.0247(6) Uani 1 1 d . . . . .
H13 H 0.924449 0.540422 0.690552 0.030 Uiso 1 1 calc R U . . .
C14 C 0.7221(4) 0.49874(18) 0.63415(16) 0.0216(6) Uani 1 1 d . . . . .
C15 C 0.7022(4) 0.57114(19) 0.58460(18) 0.0267(7) Uani 1 1 d . . . . .
H15 H 0.777199 0.617031 0.586434 0.032 Uiso 1 1 calc R U . . .
C16 C 0.5776(4) 0.5760(2) 0.5345(2) 0.0303(7) Uani 1 1 d . . . . .
H16 H 0.566813 0.624572 0.501284 0.036 Uiso 1 1 calc R U . . .
C17 C 0.4656(4) 0.5092(2) 0.53234(19) 0.0279(7) Uani 1 1 d . . . . .
H17 H 0.376150 0.513893 0.499018 0.034 Uiso 1 1 calc R U . . .
C18 C 0.4830(4) 0.43711(19) 0.57750(18) 0.0236(7) Uani 1 1 d . . . . .
H18 H 0.406948 0.391814 0.574104 0.028 Uiso 1 1 calc R U . . .
C19 C 0.6124(4) 0.42921(18) 0.62904(17) 0.0197(6) Uani 1 1 d . . . . .
C20 C 0.6347(3) 0.35451(18) 0.67750(16) 0.0182(6) Uani 1 1 d . . . . .
C21 C 0.5768(4) 0.28538(19) 0.85052(17) 0.0204(6) Uani 1 1 d . . . . .
C22 C 0.5703(4) 0.3080(2) 0.92863(18) 0.0264(7) Uani 1 1 d . . . . .
H22 H 0.665867 0.314128 0.957410 0.032 Uiso 1 1 calc R U . . .
C23 C 0.4237(5) 0.3216(2) 0.9645(2) 0.0337(8) Uani 1 1 d . . . . .
H23 H 0.418922 0.335952 1.017869 0.040 Uiso 1 1 calc R U . . .
C24 C 0.2861(4) 0.3141(2) 0.9219(2) 0.0318(8) Uani 1 1 d . . . . .
H24 H 0.186305 0.323944 0.946060 0.038 Uiso 1 1 calc R U . . .
C25 C 0.2910(4) 0.29255(19) 0.84487(19) 0.0258(7) Uani 1 1 d . . . . .
H25 H 0.194448 0.287640 0.816652 0.031 Uiso 1 1 calc R U . . .
C26 C 0.4361(3) 0.27769(18) 0.80728(17) 0.0205(5) Uani 1 1 d . . . . .
C27 C 0.4372(4) 0.24455(19) 0.72669(17) 0.0220(6) Uani 1 1 d . . . . .
C28 C 0.3403(4) 0.1698(2) 0.71367(19) 0.0275(7) Uani 1 1 d . . . . .
H28 H 0.268285 0.151772 0.752801 0.033 Uiso 1 1 calc R U . . .
C29 C 0.3488(4) 0.1243(2) 0.6471(2) 0.0307(8) Uani 1 1 d . . . . .
H29 H 0.285266 0.073948 0.640811 0.037 Uiso 1 1 calc R U . . .
C30 C 0.4508(4) 0.1505(2) 0.58685(19) 0.0257(7) Uani 1 1 d . . . . .
C31 C 0.4638(4) 0.1018(2) 0.5174(2) 0.0334(8) Uani 1 1 d . . . . .
H31 H 0.405339 0.049524 0.512120 0.040 Uiso 1 1 calc R U . . .
C32 C 0.5582(4) 0.1287(2) 0.4589(2) 0.0333(8) Uani 1 1 d . . . . .
H32 H 0.565363 0.095619 0.412739 0.040 Uiso 1 1 calc R U . . .
C33 C 0.6456(4) 0.2055(2) 0.46635(19) 0.0298(7) Uani 1 1 d . . . . .
H33 H 0.709354 0.225006 0.424478 0.036 Uiso 1 1 calc R U . . .
C34 C 0.6401(4) 0.25287(18) 0.53343(17) 0.0227(6) Uani 1 1 d . . . . .
H34 H 0.704297 0.303148 0.538185 0.027 Uiso 1 1 calc R U . . .
C35 C 0.5405(3) 0.2281(2) 0.59565(17) 0.0205(6) Uani 1 1 d . . . . .
C36 C 0.5325(3) 0.27531(19) 0.66737(16) 0.0188(6) Uani 1 1 d . . . . .
O1 O 0.9024(3) 0.29237(15) 0.86234(13) 0.0293(5) Uani 1 1 d . . . . .
P1 P 0.77075(9) 0.27547(5) 0.80703(4) 0.01961(17) Uani 1 1 d . . . . .

loop_
_atom_site_aniso_label
_atom_site_aniso_U_11
_atom_site_aniso_U_22
_atom_site_aniso_U_33
_atom_site_aniso_U_23
_atom_site_aniso_U_13
_atom_site_aniso_U_12
C1 0.0192(14) 0.0234(14) 0.0224(15) 0.0024(11) 0.0004(12) 0.0045(12)
C2 0.0232(15) 0.0282(15) 0.0271(16) 0.0024(14) 0.0016(14) 0.0010(12)
C3 0.0305(18) 0.0338(17) 0.0318(18) -0.0049(14) 0.0055(15) 0.0034(15)
C4 0.041(2) 0.0258(17) 0.042(2) -0.0045(14) -0.0034(16) 0.0052(15)
C5 0.044(2) 0.0238(16) 0.047(2) 0.0062(15) 0.0087(19) -0.0002(16)
C6 0.0343(19) 0.0273(16) 0.0321(17) 0.0065(13) 0.0102(15) 0.0040(14)
C11 0.0204(15) 0.0201(13) 0.0173(13) 0.0000(10) 0.0037(11) -0.0018(12)
C12 0.0203(15) 0.0254(15) 0.0259(16) -0.0068(12) -0.0021(12) -0.0045(12)
C13 0.0238(14) 0.0198(14) 0.0305(16) -0.0065(13) 0.0051(14) -0.0056(12)
C14 0.0268(15) 0.0176(13) 0.0205(13) -0.0032(11) 0.0067(13) -0.0007(13)
C15 0.0370(18) 0.0163(13) 0.0269(16) -0.0010(12) 0.0083(14) -0.0025(13)
C16 0.042(2) 0.0212(15) 0.0275(17) 0.0074(13) 0.0044(15) 0.0047(15)
C17 0.0339(17) 0.0273(16) 0.0226(15) 0.0011(13) -0.0021(14) 0.0063(14)
C18 0.0252(16) 0.0214(15) 0.0241(16) -0.0019(12) 0.0002(13) -0.0012(13)
C19 0.0243(15) 0.0177(13) 0.0170(13) -0.0021(10) 0.0033(11) 0.0007(12)
C20 0.0185(13) 0.0198(13) 0.0162(14) -0.0006(11) 0.0027(11) -0.0020(11)
C21 0.0213(14) 0.0201(14) 0.0199(14) 0.0029(11) 0.0038(11) 0.0010(12)
C22 0.0301(17) 0.0293(16) 0.0199(15) 0.0018(12) 0.0011(13) 0.0014(14)
C23 0.046(2) 0.0296(17) 0.0258(17) 0.0005(14) 0.0142(16) 0.0056(16)
C24 0.0322(18) 0.0243(16) 0.0388(18) 0.0086(13) 0.0189(16) 0.0076(14)
C25 0.0202(14) 0.0242(16) 0.0331(16) 0.0095(12) 0.0044(13) 0.0026(13)
C26 0.0216(13) 0.0182(13) 0.0218(14) 0.0059(13) -0.0013(12) -0.0016(11)
C27 0.0202(14) 0.0221(14) 0.0236(15) 0.0056(12) -0.0036(12) -0.0005(11)
C28 0.0241(16) 0.0280(16) 0.0304(17) 0.0085(13) -0.0020(13) -0.0084(13)
C29 0.0312(17) 0.0256(16) 0.0352(18) 0.0044(14) -0.0076(15) -0.0130(14)
C30 0.0244(16) 0.0234(15) 0.0292(17) 0.0029(13) -0.0086(13) -0.0032(13)
C31 0.0347(19) 0.0264(17) 0.039(2) -0.0056(14) -0.0116(16) -0.0078(14)
C32 0.0341(19) 0.0343(18) 0.0317(18) -0.0118(15) -0.0059(15) -0.0009(15)
C33 0.0269(16) 0.0342(18) 0.0282(16) -0.0026(14) -0.0008(14) 0.0005(14)
C34 0.0221(14) 0.0212(14) 0.0248(15) -0.0021(12) -0.0019(12) -0.0022(11)
C35 0.0189(13) 0.0194(13) 0.0232(14) 0.0014(12) -0.0054(11) 0.0010(12)
C36 0.0162(13) 0.0183(13) 0.0221(14) 0.0031(11) -0.0039(10) -0.0022(12)
O1 0.0227(11) 0.0428(14) 0.0225(11) 0.0013(10) -0.0050(9) 0.0011(10)
P1 0.0177(3) 0.0240(4) 0.0171(3) 0.0015(3) -0.0004(3) 0.0013(3)

loop_
_atom_type_symbol
_atom_type_description
_atom_type_scat_dispersion_real
_atom_type_scat_dispersion_imag
_atom_type_scat_source
C C 0.0033 0.0016 'International Tables Vol C Tables 4.2.6.8 and 6.1.1.4'
H H 0.0000 0.0000 'International Tables Vol C Tables 4.2.6.8 and 6.1.1.4'
O O 0.0106 0.0060 'International Tables Vol C Tables 4.2.6.8 and 6.1.1.4'
P P 0.1023 0.0942 'International Tables Vol C Tables 4.2.6.8 and 6.1.1.4'

loop_
_geom_angle_atom_site_label_1
_geom_angle_atom_site_label_2
_geom_angle_atom_site_label_3
_geom_angle
_geom_angle_site_symmetry_1
_geom_angle_site_symmetry_3
_geom_angle_publ_flag
C6 C1 C2 119.3(3) . . ?
C6 C1 P1 123.1(2) . . ?
C2 C1 P1 117.5(2) . . ?
C3 C2 C1 120.3(3) . . ?
C3 C2 H2 119.9 . . ?
C1 C2 H2 119.9 . . ?
C2 C3 C4 119.9(3) . . ?
C2 C3 H3 120.1 . . ?
C4 C3 H3 120.1 . . ?
C5 C4 C3 120.6(3) . . ?
C5 C4 H4 119.7 . . ?
C3 C4 H4 119.7 . . ?
C4 C5 C6 119.6(3) . . ?
C4 C5 H5 120.2 . . ?
C6 C5 H5 120.2 . . ?
C1 C6 C5 120.2(3) . . ?
C1 C6 H6 119.9 . . ?
C5 C6 H6 119.9 . . ?
C20 C11 C12 121.3(3) . . ?
C20 C11 P1 122.0(2) . . ?
C12 C11 P1 116.3(2) . . ?
C13 C12 C11 120.7(3) . . ?
C13 C12 H12 119.6 . . ?
C11 C12 H12 119.6 . . ?
C12 C13 C14 120.3(3) . . ?
C12 C13 H13 119.9 . . ?
C14 C13 H13 119.9 . . ?
C19 C14 C13 119.8(3) . . ?
C19 C14 C15 118.9(3) . . ?
C13 C14 C15 121.4(3) . . ?
C16 C15 C14 121.3(3) . . ?
C16 C15 H15 119.4 . . ?
C14 C15 H15 119.4 . . ?
C15 C16 C17 119.6(3) . . ?
C15 C16 H16 120.2 . . ?
C17 C16 H16 120.2 . . ?
C18 C17 C16 121.0(3) . . ?
C18 C17 H17 119.5 . . ?
C16 C17 H17 119.5 . . ?
C17 C18 C19 120.9(3) . . ?
C17 C18 H18 119.6 . . ?
C19 C18 H18 119.6 . . ?
C18 C19 C14 118.3(3) . . ?
C18 C19 C20 122.5(3) . . ?
C14 C19 C20 119.2(3) . . ?
C11 C20 C19 118.4(3) . . ?
C11 C20 C36 120.8(2) . . ?
C19 C20 C36 120.7(2) . . ?
C22 C21 C26 120.2(3) . . ?
C22 C21 P1 117.4(2) . . ?
C26 C21 P1 122.2(2) . . ?
C23 C22 C21 120.2(3) . . ?
C23 C22 H22 119.9 . . ?
C21 C22 H22 119.9 . . ?
C24 C23 C22 119.4(3) . . ?
C24 C23 H23 120.3 . . ?
C22 C23 H23 120.3 . . ?
C25 C24 C23 121.0(3) . . ?
C25 C24 H24 119.5 . . ?
C23 C24 H24 119.5 . . ?
C24 C25 C26 121.0(3) . . ?
C24 C25 H25 119.5 . . ?
C26 C25 H25 119.5 . . ?
C25 C26 C21 118.2(3) . . ?
C25 C26 C27 119.8(3) . . ?
C21 C26 C27 121.6(3) . . ?
C36 C27 C28 119.3(3) . . ?
C36 C27 C26 125.5(3) . . ?
C28 C27 C26 115.0(3) . . ?
C29 C28 C27 121.6(3) . . ?
C29 C28 H28 119.2 . . ?
C27 C28 H28 119.2 . . ?
C28 C29 C30 120.8(3) . . ?
C28 C29 H29 119.6 . . ?
C30 C29 H29 119.6 . . ?
C29 C30 C31 121.2(3) . . ?
C29 C30 C35 119.1(3) . . ?
C31 C30 C35 119.7(3) . . ?
C32 C31 C30 120.9(3) . . ?
C32 C31 H31 119.5 . . ?
C30 C31 H31 119.5 . . ?
C31 C32 C33 120.0(3) . . ?
C31 C32 H32 120.0 . . ?
C33 C32 H32 120.0 . . ?
C34 C33 C32 120.8(3) . . ?
C34 C33 H33 119.6 . . ?
C32 C33 H33 119.6 . . ?
C33 C34 C35 121.2(3) . . ?
C33 C34 H34 119.4 . . ?
C35 C34 H34 119.4 . . ?
C34 C35 C30 117.3(3) . . ?
C34 C35 C36 123.1(3) . . ?
C30 C35 C36 119.5(3) . . ?
C27 C36 C35 119.4(3) . . ?
C27 C36 C20 121.5(3) . . ?
C35 C36 C20 119.0(2) . . ?
O1 P1 C1 113.91(14) . . ?
O1 P1 C21 112.96(13) . . ?
C1 P1 C21 109.83(15) . . ?
O1 P1 C11 113.25(14) . . ?
C1 P1 C11 105.81(13) . . ?
C21 P1 C11 100.00(13) . . ?

loop_
_geom_bond_atom_site_label_1
_geom_bond_atom_site_label_2
_geom_bond_distance
_geom_bond_site_symmetry_2
_geom_bond_publ_flag
C1 C6 1.386(4) . ?
C1 C2 1.402(4) . ?
C1 P1 1.797(3) . ?
C2 C3 1.377(5) . ?
C2 H2 0.9500 . ?
C3 C4 1.386(5) . ?
C3 H3 0.9500 . ?
C4 C5 1.380(5) . ?
C4 H4 0.9500 . ?
C5 C6 1.394(5) . ?
C5 H5 0.9500 . ?
C6 H6 0.9500 . ?
C11 C20 1.384(4) . ?
C11 C12 1.415(4) . ?
C11 P1 1.806(3) . ?
C12 C13 1.352(4) . ?
C12 H12 0.9500 . ?
C13 C14 1.419(4) . ?
C13 H13 0.9500 . ?
C14 C19 1.419(4) . ?
C14 C15 1.420(4) . ?
C15 C16 1.360(5) . ?
C15 H15 0.9500 . ?
C16 C17 1.399(5) . ?
C16 H16 0.9500 . ?
C17 C18 1.369(4) . ?
C17 H17 0.9500 . ?
C18 C19 1.412(4) . ?
C18 H18 0.9500 . ?
C19 C20 1.440(4) . ?
C20 C36 1.506(4) . ?
C21 C22 1.397(4) . ?
C21 C26 1.404(4) . ?
C21 P1 1.802(3) . ?
C22 C23 1.395(5) . ?
C22 H22 0.9500 . ?
C23 C24 1.376(5) . ?
C23 H23 0.9500 . ?
C24 C25 1.373(5) . ?
C24 H24 0.9500 . ?
C25 C26 1.401(4) . ?
C25 H25 0.9500 . ?
C26 C27 1.485(4) . ?
C27 C36 1.386(4) . ?
C27 C28 1.431(4) . ?
C28 C29 1.352(5) . ?
C28 H28 0.9500 . ?
C29 C30 1.408(5) . ?
C29 H29 0.9500 . ?
C30 C31 1.422(5) . ?
C30 C35 1.426(4) . ?
C31 C32 1.352(5) . ?
C31 H31 0.9500 . ?
C32 C33 1.403(5) . ?
C32 H32 0.9500 . ?
C33 C34 1.373(4) . ?
C33 H33 0.9500 . ?
C34 C35 1.416(4) . ?
C34 H34 0.9500 . ?
C35 C36 1.441(4) . ?
O1 P1 1.486(2) . ?

loop_
_geom_torsion_atom_site_label_1
_geom_torsion_atom_site_label_2
_geom_torsion_atom_site_label_3
_geom_torsion_atom_site_label_4
_geom_torsion
_geom_torsion_site_symmetry_1
_geom_torsion_site_symmetry_2
_geom_torsion_site_symmetry_3
_geom_torsion_site_symmetry_4
_geom_torsion_publ_flag
C6 C1 C2 C3 1.0(5) . . . . ?
P1 C1 C2 C3 -178.4(3) . . . . ?
C1 C2 C3 C4 0.9(5) . . . . ?
C2 C3 C4 C5 -2.4(6) . . . . ?
C3 C4 C5 C6 1.8(6) . . . . ?
C2 C1 C6 C5 -1.6(5) . . . . ?
P1 C1 C6 C5 177.8(3) . . . . ?
C4 C5 C6 C1 0.2(6) . . . . ?
C20 C11 C12 C13 -0.8(4) . . . . ?
P1 C11 C12 C13 -173.8(2) . . . . ?
C11 C12 C13 C14 4.2(4) . . . . ?
C12 C13 C14 C19 -2.6(4) . . . . ?
C12 C13 C14 C15 177.0(3) . . . . ?
C19 C14 C15 C16 2.1(5) . . . . ?
C13 C14 C15 C16 -177.5(3) . . . . ?
C14 C15 C16 C17 0.9(5) . . . . ?
C15 C16 C17 C18 -2.8(5) . . . . ?
C16 C17 C18 C19 1.6(5) . . . . ?
C17 C18 C19 C14 1.4(4) . . . . ?
C17 C18 C19 C20 179.9(3) . . . . ?
C13 C14 C19 C18 176.4(3) . . . . ?
C15 C14 C19 C18 -3.2(4) . . . . ?
C13 C14 C19 C20 -2.2(4) . . . . ?
C15 C14 C19 C20 178.2(3) . . . . ?
C12 C11 C20 C19 -4.1(4) . . . . ?
P1 C11 C20 C19 168.6(2) . . . . ?
C12 C11 C20 C36 174.3(3) . . . . ?
P1 C11 C20 C36 -13.1(4) . . . . ?
C18 C19 C20 C11 -173.1(3) . . . . ?
C14 C19 C20 C11 5.4(4) . . . . ?
C18 C19 C20 C36 8.6(4) . . . . ?
C14 C19 C20 C36 -172.9(3) . . . . ?
C26 C21 C22 C23 1.1(5) . . . . ?
P1 C21 C22 C23 176.3(2) . . . . ?
C21 C22 C23 C24 -1.2(5) . . . . ?
C22 C23 C24 C25 0.7(5) . . . . ?
C23 C24 C25 C26 -0.1(5) . . . . ?
C24 C25 C26 C21 0.0(4) . . . . ?
C24 C25 C26 C27 172.8(3) . . . . ?
C22 C21 C26 C25 -0.5(4) . . . . ?
P1 C21 C26 C25 -175.4(2) . . . . ?
C22 C21 C26 C27 -173.2(3) . . . . ?
P1 C21 C26 C27 11.9(4) . . . . ?
C25 C26 C27 C36 135.2(3) . . . . ?
C21 C26 C27 C36 -52.2(4) . . . . ?
C25 C26 C27 C28 -50.5(4) . . . . ?
C21 C26 C27 C28 122.0(3) . . . . ?
C36 C27 C28 C29 5.4(5) . . . . ?
C26 C27 C28 C29 -169.2(3) . . . . ?
C27 C28 C29 C30 -1.9(5) . . . . ?
C28 C29 C30 C31 178.3(3) . . . . ?
C28 C29 C30 C35 -2.6(5) . . . . ?
C29 C30 C31 C32 178.0(3) . . . . ?
C35 C30 C31 C32 -1.1(5) . . . . ?
C30 C31 C32 C33 0.3(5) . . . . ?
C31 C32 C33 C34 1.8(5) . . . . ?
C32 C33 C34 C35 -3.1(5) . . . . ?
C33 C34 C35 C30 2.2(4) . . . . ?
C33 C34 C35 C36 179.2(3) . . . . ?
C29 C30 C35 C34 -179.2(3) . . . . ?
C31 C30 C35 C34 -0.1(4) . . . . ?
C29 C30 C35 C36 3.6(4) . . . . ?
C31 C30 C35 C36 -177.3(3) . . . . ?
C28 C27 C36 C35 -4.3(4) . . . . ?
C26 C27 C36 C35 169.8(3) . . . . ?
C28 C27 C36 C20 179.0(3) . . . . ?
C26 C27 C36 C20 -7.0(4) . . . . ?
C34 C35 C36 C27 -177.1(3) . . . . ?
C30 C35 C36 C27 -0.1(4) . . . . ?
C34 C35 C36 C20 -0.3(4) . . . . ?
C30 C35 C36 C20 176.7(3) . . . . ?
C11 C20 C36 C27 61.9(4) . . . . ?
C19 C20 C36 C27 -119.8(3) . . . . ?
C11 C20 C36 C35 -114.9(3) . . . . ?
C19 C20 C36 C35 63.4(4) . . . . ?
C6 C1 P1 O1 98.8(3) . . . . ?
C2 C1 P1 O1 -81.8(3) . . . . ?
C6 C1 P1 C21 -29.0(3) . . . . ?
C2 C1 P1 C21 150.4(2) . . . . ?
C6 C1 P1 C11 -136.1(3) . . . . ?
C2 C1 P1 C11 43.3(3) . . . . ?
C22 C21 P1 O1 0.7(3) . . . . ?
C26 C21 P1 O1 175.7(2) . . . . ?
C22 C21 P1 C1 129.0(2) . . . . ?
C26 C21 P1 C1 -55.9(3) . . . . ?
C22 C21 P1 C11 -120.0(2) . . . . ?
C26 C21 P1 C11 55.0(3) . . . . ?
C20 C11 P1 O1 -176.6(2) . . . . ?
C12 C11 P1 O1 -3.6(3) . . . . ?
C20 C11 P1 C1 57.9(3) . . . . ?
C12 C11 P1 C1 -129.1(2) . . . . ?
C20 C11 P1 C21 -56.1(3) . . . . ?
C12 C11 P1 C21 116.8(2) . . . . ?
